data_4080620
loop_
_publ_author_name
'Chen, Wen-Ching'
'Hsu, Yu-Chen'
'Lee, Ching-Yu'
'Yap, Glenn P. A.'
'Ong, Tiow-Gan'

_publ_section_title
;
 Synthetic Modification of Acyclic Bent Allenes (Carbodicarbenes) and
 Further Studies on Their Structural Implications and Reactivities
;
_journal_issue 8
_journal_name_full Organometallics
_journal_page_first 2435
_journal_paper_doi 10.1021/om400139s
_journal_volume 32
_journal_year 2013
_chemical_formula_moiety '2(C F3 O3 S), C29 H38 N4'
_chemical_formula_sum 'C31 H38 F6 N4 O6 S2'
_chemical_formula_weight 740.79
_space_group_crystal_system triclinic
_space_group_IT_number 2
_space_group_name_Hall '-P 1'
_space_group_name_H-M_alt 'P -1'
_symmetry_space_group_name_Hall '-P 1'
_symmetry_space_group_name_H-M 'P -1'
_atom_sites_solution_primary iterative
_audit_creation_date 2013-01-11
_audit_creation_method
;
  Olex2 1.2
  (compiled 2012.12.05 svn.r2549, GUI svn.r4385)
;
_cell_angle_alpha 77.532(2)
_cell_angle_beta 87.258(2)
_cell_angle_gamma 74.989(2)
_cell_formula_units_Z 4
_cell_length_a 13.8038(4)
_cell_length_b 14.4244(3)
_cell_length_c 17.3556(4)
_cell_measurement_reflns_used 9988
_cell_measurement_theta_max 30.47
_cell_measurement_theta_min 2.40
_cell_volume 3258.94(14)
_computing_molecular_graphics
;
O. V. Dolomanov, L. J. Bourhis, R. J. Gildea, J. A. K. Howard and H. Puschmann,
OLEX2: a complete structure solution, refinement and analysis program.
J. Appl. Cryst. (2009). 42, 339-341.
;
_computing_publication_material
;
O. V. Dolomanov, L. J. Bourhis, R. J. Gildea, J. A. K. Howard and H. Puschmann,
OLEX2: a complete structure solution, refinement and analysis program.
J. Appl. Cryst. (2009). 42, 339-341.
;
_computing_structure_refinement
;
olex2.refine (L.J. Bourhis, O.V. Dolomanov, R.J. Gildea, J.A.K. Howard,
H. Puschmann, in preparation, 2011)
;
_computing_structure_solution
;
olex2.solve (L.J. Bourhis, O.V. Dolomanov, R.J. Gildea, J.A.K. Howard,
H. Puschmann, in preparation, 2011)
;
_diffrn_ambient_temperature 296.15
_diffrn_measured_fraction_theta_full 0.9938
_diffrn_measured_fraction_theta_max 0.9938
_diffrn_measurement_device_type 'Bruker APEX-II CCD'
_diffrn_measurement_method '\f and \w scans'
_diffrn_radiation_monochromator graphite
_diffrn_radiation_type MoK\a
_diffrn_radiation_wavelength 0.71073
_diffrn_reflns_av_R_equivalents 0.0784
_diffrn_reflns_av_unetI/netI 0.0800
_diffrn_reflns_limit_h_max 17
_diffrn_reflns_limit_h_min -17
_diffrn_reflns_limit_k_max 18
_diffrn_reflns_limit_k_min -13
_diffrn_reflns_limit_l_max 22
_diffrn_reflns_limit_l_min -20
_diffrn_reflns_number 55059
_diffrn_reflns_theta_full 27.1010
_diffrn_reflns_theta_max 27.10
_diffrn_reflns_theta_min 1.20
_diffrn_standards_number 0
_exptl_absorpt_coefficient_mu 0.249
_exptl_absorpt_correction_T_max 0.9703
_exptl_absorpt_correction_T_min 0.9076
_exptl_absorpt_correction_type none
_exptl_absorpt_process_details
;
SADABS-2008/1 (Bruker,2008) was used for absorption correction.
wR2(int) was 0.0674 before and 0.0631 after correction.
The Ratio of minimum to maximum transmission is 0.9354.
The \l/2 correction factor is 0.0015.
;
_exptl_crystal_colour colourless
_exptl_crystal_density_diffrn 1.5097
_exptl_crystal_description prism
_exptl_crystal_F_000 1546.0121
_exptl_crystal_size_max 0.28
_exptl_crystal_size_mid 0.24
_exptl_crystal_size_min 0.1
_refine_diff_density_max 0.6295
_refine_diff_density_min -0.7884
_refine_diff_density_rms 0.1367
_refine_ls_d_res_high 0.7801
_refine_ls_d_res_low 16.9457
_refine_ls_goodness_of_fit_ref 0.9276
_refine_ls_hydrogen_treatment mixed
_refine_ls_matrix_type full
_refine_ls_number_constraints 122
_refine_ls_number_parameters 886
_refine_ls_number_reflns 14291
_refine_ls_number_restraints 0
_refine_ls_restrained_S_all 0.9276
_refine_ls_R_factor_all 0.0951
_refine_ls_R_factor_gt 0.0500
_refine_ls_shift/su_max 0.4471
_refine_ls_shift/su_mean 0.0187
_refine_ls_structure_factor_coef Fsqd
_refine_ls_weighting_details 'w=1/[\s^2^(Fo^2^)+(0.1P)^2^] where P=(Fo^2^+2Fc^2^)/3'
_refine_ls_weighting_scheme calc
_refine_ls_wR_factor_ref 0.1639
_reflns_Friedel_coverage 0.0
_reflns_limit_h_max 17
_reflns_limit_h_min -17
_reflns_limit_k_max 18
_reflns_limit_k_min -17
_reflns_limit_l_max 22
_reflns_limit_l_min 0
_reflns_number_gt 9134
_reflns_number_total 14291
_reflns_threshold_expression I>=2u(I)
_cod_data_source_file om400139s_si_003.cif
_cod_data_source_block i14109
_cod_database_code 4080620
_olex2_refinement_description
;
1. Fixed Uiso
 At 1.2 times of:
  H28 of C28, {H5a,H5b} of C5, H54 of C54, H12 of C12, H13 of C13, {H34a,
  H34b} of C34, {H46a,H46b} of C46, H57 of C57, H55 of C55, H35 of C35, H27 of
  C27, H26 of C26, H25 of C25, H6 of C6, H21 of C21, H10 of C10, {H1a,H1b} of
  C1, H50 of C50, {H48a,H48b} of C48, {H31a,H31b} of C31, H11 of C11, {H33a,
  H33b} of C33, {H2a,H2b} of C2, {H19a,H19b} of C19, H39 of C39, {H15a,H15b} of
  C15, {H45a,H45b} of C45, {H16a,H16b} of C16, {H3a,H3b} of C3, {H32a,H32b} of
  C32, {H18a,H18b} of C18, H56 of C56, {H44a,H44b} of C44, H40 of C40, {H4a,
  H4b} of C4, {H49a,H49b} of C49, {H20a,H20b} of C20, H42 of C42, {H17a,H17b}
  of C17, {H47a,H47b} of C47, {H30a,H30b} of C30, H41 of C41
 At 1.5 times of:
  {H52a,H52b,H52c} of C52, {H8a,H8b,H8c} of C8, {H23a,H23b,H23c} of C23,
  {H37a,H37b,H37c} of C37
2.a Ternary CH refined with riding coordinates:
 C6(H6), C21(H21), C35(H35), C50(H50)
2.b Secondary CH2 refined with riding coordinates:
 C1(H1a,H1b), C2(H2a,H2b), C3(H3a,H3b), C4(H4a,H4b), C5(H5a,H5b), C15(H15a,
 H15b), C16(H16a,H16b), C17(H17a,H17b), C18(H18a,H18b), C19(H19a,H19b),
 C20(H20a,H20b), C30(H30a,H30b), C31(H31a,H31b), C32(H32a,H32b), C33(H33a,H33b),
  C34(H34a,H34b), C44(H44a,H44b), C45(H45a,H45b), C46(H46a,H46b), C47(H47a,
 H47b), C48(H48a,H48b), C49(H49a,H49b)
2.c Aromatic/amide H refined with riding coordinates:
 C42(H42), C41(H41), C40(H40), C39(H39), C57(H57), C56(H56), C55(H55),
 C54(H54), C13(H13), C12(H12), C11(H11), C10(H10), C28(H28), C27(H27), C26(H26),
  C25(H25)
2.d Idealised Me refined as rotating group:
 C8(H8a,H8b,H8c), C23(H23a,H23b,H23c), C37(H37a,H37b,H37c), C52(H52a,H52b,H52c)
;

loop_
_space_group_symop_id
_space_group_symop_operation_xyz
1 x,y,z
2 -x,-y,-z

loop_
_atom_site_label
_atom_site_type_symbol
_atom_site_fract_x
_atom_site_fract_y
_atom_site_fract_z
_atom_site_U_iso_or_equiv
_atom_site_adp_type
_atom_site_occupancy
_atom_site_refinement_flags_posn
S1 S 0.47073(6) 0.36806(5) 0.77199(4) 0.01613(17) Uani 1.000000 .
S2 S 0.02847(5) 0.73681(5) 0.72881(4) 0.01531(16) Uani 1.000000 .
S3 S 0.20297(6) 0.87416(5) 0.02914(4) 0.01562(16) Uani 1.000000 .
S4 S 0.29795(6) 0.24061(5) 0.46886(4) 0.01906(17) Uani 1.000000 .
F1 F 0.36455(16) 0.25811(14) 0.73438(12) 0.0355(5) Uani 1.000000 .
F2 F 0.30696(16) 0.41256(15) 0.68602(11) 0.0370(5) Uani 1.000000 .
F3 F 0.28867(15) 0.35555(15) 0.80881(11) 0.0336(5) Uani 1.000000 .
F4 F 0.17469(17) 0.65411(15) 0.83217(11) 0.0410(5) Uani 1.000000 .
F5 F 0.11604(16) 0.55263(13) 0.78495(11) 0.0351(5) Uani 1.000000 .
F6 F 0.21149(15) 0.63426(14) 0.71408(12) 0.0373(5) Uani 1.000000 .
F7 F 0.0265(2) 0.9198(2) -0.0384(2) 0.0862(11) Uani 1.000000 .
F8 F 0.10128(17) 0.76685(15) -0.01823(12) 0.0416(5) Uani 1.000000 .
F9 F 0.1489(3) 0.86778(18) -0.11142(12) 0.0717(9) Uani 1.000000 .
F10 F 0.3194(2) 0.14554(17) 0.61535(12) 0.0629(8) Uani 1.000000 .
F11 F 0.4576(2) 0.15906(19) 0.55783(19) 0.0792(9) Uani 1.000000 .
F12 F 0.38247(17) 0.05706(14) 0.53097(13) 0.0434(6) Uani 1.000000 .
O1 O 0.53081(17) 0.35736(16) 0.70266(12) 0.0279(5) Uani 1.000000 .
O2 O 0.50426(17) 0.29122(15) 0.84050(12) 0.0252(5) Uani 1.000000 .
O3 O 0.44417(16) 0.46607(14) 0.78603(12) 0.0216(5) Uani 1.000000 .
O4 O 0.00371(17) 0.70694(15) 0.65988(12) 0.0236(5) Uani 1.000000 .
O5 O 0.06225(16) 0.82533(14) 0.71408(12) 0.0211(5) Uani 1.000000 .
O6 O -0.04318(17) 0.73019(16) 0.79185(13) 0.0276(5) Uani 1.000000 .
O7 O 0.29033(17) 0.79647(15) 0.02326(13) 0.0271(5) Uani 1.000000 .
O8 O 0.21256(18) 0.97217(15) -0.00121(12) 0.0259(5) Uani 1.000000 .
O9 O 0.15262(17) 0.86104(16) 0.10373(12) 0.0254(5) Uani 1.000000 .
O10 O 0.3598(2) 0.23265(17) 0.40049(13) 0.0359(6) Uani 1.000000 .
O11 O 0.20704(17) 0.20991(17) 0.46624(14) 0.0316(6) Uani 1.000000 .
O12 O 0.28676(19) 0.33046(15) 0.49514(13) 0.0307(6) Uani 1.000000 .
N1 N 0.25482(18) 1.12928(16) 0.09540(13) 0.0130(5) Uani 1.000000 .
N2 N 0.31486(18) 0.98226(16) 0.16745(13) 0.0136(5) Uani 1.000000 .
N3 N 0.06431(18) 0.95101(16) 0.29346(12) 0.0124(5) Uani 1.000000 .
N4 N 0.16676(18) 1.03399(17) 0.31918(13) 0.0144(5) Uani 1.000000 .
N5 N 0.24252(17) 0.55422(16) 0.40162(12) 0.0117(5) Uani 1.000000 .
N6 N 0.18332(18) 0.47234(16) 0.33074(13) 0.0135(5) Uani 1.000000 .
N7 N 0.43156(17) 0.38194(16) 0.20439(12) 0.0114(5) Uani 1.000000 .
N8 N 0.33133(18) 0.52985(16) 0.17866(13) 0.0130(5) Uani 1.000000 .
C1 C 0.1737(2) 1.2437(2) -0.02680(16) 0.0184(6) Uani 1.000000 .
C2 C 0.0998(2) 1.3427(2) -0.05687(17) 0.0212(7) Uani 1.000000 .
C3 C 0.1307(2) 1.4257(2) -0.03105(17) 0.0200(6) Uani 1.000000 .
C4 C 0.1414(2) 1.4054(2) 0.05812(17) 0.0178(6) Uani 1.000000 .
C5 C 0.2168(2) 1.30803(19) 0.08882(16) 0.0149(6) Uani 1.000000 .
C6 C 0.1848(2) 1.2258(2) 0.06265(16) 0.0147(6) Uani 1.000000 .
C7 C 0.2319(2) 1.05462(19) 0.14731(15) 0.0123(6) Uani 1.000000 .
C8 C 0.3225(2) 0.8854(2) 0.21905(17) 0.0188(6) Uani 1.000000 .
C9 C 0.3580(2) 1.1035(2) 0.08154(16) 0.0139(6) Uani 1.000000 .
C10 C 0.4212(2) 1.1521(2) 0.03280(16) 0.0163(6) Uani 1.000000 .
C11 C 0.5222(2) 1.1059(2) 0.03666(17) 0.0207(7) Uani 1.000000 .
C12 C 0.5598(2) 1.0135(2) 0.08616(18) 0.0208(7) Uani 1.000000 .
C13 C 0.4977(2) 0.9640(2) 0.13195(17) 0.0189(6) Uani 1.000000 .
C14 C 0.3962(2) 1.0110(2) 0.12853(16) 0.0146(6) Uani 1.000000 .
C15 C 0.1285(2) 1.0520(2) 0.17555(15) 0.0146(6) Uani 1.000000 .
C16 C -0.1082(2) 0.9405(2) 0.26651(17) 0.0161(6) Uani 1.000000 .
C17 C -0.1658(2) 0.8978(2) 0.21624(17) 0.0175(6) Uani 1.000000 .
C18 C -0.1282(2) 0.7867(2) 0.23049(17) 0.0172(6) Uani 1.000000 .
C19 C -0.0164(2) 0.7555(2) 0.21375(17) 0.0160(6) Uani 1.000000 .
C20 C 0.0427(2) 0.79702(19) 0.26409(16) 0.0143(6) Uani 1.000000 .
C21 C 0.0029(2) 0.90813(19) 0.24912(16) 0.0132(6) Uani 1.000000 .
C22 C 0.1208(2) 1.01184(19) 0.26185(15) 0.0117(6) Uani 1.000000 .
C23 C 0.2313(2) 1.1021(2) 0.31085(17) 0.0184(6) Uani 1.000000 .
C24 C 0.0743(2) 0.9322(2) 0.37567(15) 0.0139(6) Uani 1.000000 .
C25 C 0.0325(2) 0.8751(2) 0.43694(16) 0.0170(6) Uani 1.000000 .
C26 C 0.0632(2) 0.8705(2) 0.51269(16) 0.0182(6) Uani 1.000000 .
C27 C 0.1314(2) 0.9204(2) 0.52793(16) 0.0195(6) Uani 1.000000 .
C28 C 0.1711(2) 0.9796(2) 0.46755(16) 0.0176(6) Uani 1.000000 .
C29 C 0.1405(2) 0.9835(2) 0.39169(15) 0.0144(6) Uani 1.000000 .
C30 C 0.2870(2) 0.7064(2) 0.41500(16) 0.0156(6) Uani 1.000000 .
C31 C 0.3654(2) 0.7433(2) 0.44907(18) 0.0204(7) Uani 1.000000 .
C32 C 0.3747(2) 0.7061(2) 0.53824(18) 0.0244(7) Uani 1.000000 .
C33 C 0.3993(2) 0.5945(2) 0.56022(17) 0.0218(7) Uani 1.000000 .
C34 C 0.3226(2) 0.5545(2) 0.52663(16) 0.0189(6) Uani 1.000000 .
C35 C 0.3138(2) 0.5945(2) 0.43745(16) 0.0140(6) Uani 1.000000 .
C36 C 0.2657(2) 0.49367(19) 0.35074(15) 0.0119(6) Uani 1.000000 .
C37 C 0.1760(2) 0.4036(2) 0.28122(17) 0.0183(6) Uani 1.000000 .
C38 C 0.1393(2) 0.57208(19) 0.41545(15) 0.0133(6) Uani 1.000000 .
C39 C 0.0758(2) 0.6276(2) 0.46309(16) 0.0166(6) Uani 1.000000 .
C40 C -0.0250(2) 0.6321(2) 0.45956(17) 0.0191(6) Uani 1.000000 .
C41 C -0.0630(2) 0.5836(2) 0.41156(17) 0.0197(6) Uani 1.000000 .
C42 C 0.0004(2) 0.5261(2) 0.36596(17) 0.0183(6) Uani 1.000000 .
C43 C 0.1015(2) 0.5217(2) 0.36945(16) 0.0148(6) Uani 1.000000 .
C44 C 0.3684(2) 0.4547(2) 0.32214(15) 0.0134(6) Uani 1.000000 .
C45 C 0.4618(2) 0.20018(19) 0.23585(16) 0.0146(6) Uani 1.000000 .
C46 C 0.5274(2) 0.1068(2) 0.28564(17) 0.0195(6) Uani 1.000000 .
C47 C 0.6377(2) 0.0959(2) 0.26645(17) 0.0187(6) Uani 1.000000 .
C48 C 0.6709(2) 0.1852(2) 0.27679(18) 0.0201(7) Uani 1.000000 .
C49 C 0.6069(2) 0.2803(2) 0.22724(18) 0.0184(6) Uani 1.000000 .
C50 C 0.4969(2) 0.28812(19) 0.24797(16) 0.0143(6) Uani 1.000000 .
C51 C 0.3765(2) 0.45531(19) 0.23602(15) 0.0117(6) Uani 1.000000 .
C52 C 0.2696(2) 0.6271(2) 0.18692(17) 0.0171(6) Uani 1.000000 .
C53 C 0.4215(2) 0.4115(2) 0.12221(15) 0.0125(6) Uani 1.000000 .
C54 C 0.4626(2) 0.3647(2) 0.06093(16) 0.0148(6) Uani 1.000000 .
C55 C 0.4331(2) 0.4146(2) -0.01459(16) 0.0169(6) Uani 1.000000 .
C56 C 0.3658(2) 0.5078(2) -0.03001(17) 0.0187(6) Uani 1.000000 .
C57 C 0.3266(2) 0.5556(2) 0.02981(16) 0.0163(6) Uani 1.000000 .
C58 C 0.3572(2) 0.5038(2) 0.10597(15) 0.0134(6) Uani 1.000000 .
C59 C 0.3521(2) 0.3478(2) 0.74852(17) 0.0206(7) Uani 1.000000 .
C60 C 0.1383(2) 0.6399(2) 0.76764(18) 0.0234(7) Uani 1.000000 .
C61 C 0.1158(3) 0.8565(2) -0.0381(2) 0.0327(8) Uani 1.000000 .
C62 C 0.3682(3) 0.1461(3) 0.5472(2) 0.0332(8) Uani 1.000000 .
H42 H -0.0237(2) 0.4921(2) 0.33461(17) 0.0219(7) Uiso 1.000000 R
H41 H -0.1317(2) 0.5899(2) 0.41010(17) 0.0236(8) Uiso 1.000000 R
H40 H -0.0692(2) 0.6689(2) 0.49039(17) 0.0229(8) Uiso 1.000000 R
H39 H 0.1003(2) 0.6599(2) 0.49565(16) 0.0200(7) Uiso 1.000000 R
H57 H 0.2828(2) 0.6179(2) 0.02001(16) 0.0196(7) Uiso 1.000000 R
H56 H 0.3471(2) 0.5383(2) -0.08194(17) 0.0225(8) Uiso 1.000000 R
H55 H 0.4586(2) 0.3856(2) -0.05671(16) 0.0202(7) Uiso 1.000000 R
H54 H 0.5075(2) 0.3029(2) 0.07077(16) 0.0177(7) Uiso 1.000000 R
H13 H 0.5223(2) 0.9021(2) 0.16367(17) 0.0227(8) Uiso 1.000000 R
H12 H 0.6286(2) 0.9851(2) 0.08794(18) 0.0249(8) Uiso 1.000000 R
H11 H 0.5664(2) 1.1367(2) 0.00575(17) 0.0248(8) Uiso 1.000000 R
H10 H 0.3962(2) 1.2127(2) -0.00067(16) 0.0196(7) Uiso 1.000000 R
H28 H 0.2155(2) 1.0145(2) 0.47739(16) 0.0211(7) Uiso 1.000000 R
H27 H 0.1508(2) 0.9140(2) 0.57977(16) 0.0235(8) Uiso 1.000000 R
H26 H 0.0373(2) 0.8327(2) 0.55489(16) 0.0218(8) Uiso 1.000000 R
H25 H -0.0135(2) 0.8418(2) 0.42731(16) 0.0204(7) Uiso 1.000000 R
H1a H 0.1496(2) 1.1918(2) -0.04055(16) 0.0221(8) Uiso 1.000000 R
H1b H 0.2384(2) 1.2430(2) -0.05142(16) 0.0221(8) Uiso 1.000000 R
H2a H 0.0966(2) 1.3558(2) -0.11403(17) 0.0255(8) Uiso 1.000000 R
H2b H 0.0335(2) 1.3402(2) -0.03685(17) 0.0255(8) Uiso 1.000000 R
H3a H 0.1940(2) 1.4325(2) -0.05526(17) 0.0240(8) Uiso 1.000000 R
H3b H 0.0806(2) 1.4870(2) -0.04883(17) 0.0240(8) Uiso 1.000000 R
H4a H 0.1632(2) 1.4580(2) 0.07297(17) 0.0214(7) Uiso 1.000000 R
H4b H 0.0768(2) 1.4040(2) 0.08213(17) 0.0214(7) Uiso 1.000000 R
H5a H 0.2829(2) 1.31088(19) 0.06840(16) 0.0178(7) Uiso 1.000000 R
H5b H 0.2202(2) 1.29514(19) 0.14597(16) 0.0178(7) Uiso 1.000000 R
H6 H 0.1187(2) 1.2243(2) 0.08538(16) 0.0176(7) Uiso 1.000000 R
H8a H 0.3410(14) 0.8866(5) 0.2714(3) 0.0282(9) Uiso 1.000000 GR
H8b H 0.2589(4) 0.8696(6) 0.2205(9) 0.0282(9) Uiso 1.000000 GR
H8c H 0.3725(10) 0.8368(3) 0.1990(7) 0.0282(9) Uiso 1.000000 GR
H15a H 0.0855(2) 1.1182(2) 0.16296(15) 0.0175(7) Uiso 1.000000 R
H15b H 0.1031(2) 1.0126(2) 0.14665(15) 0.0175(7) Uiso 1.000000 R
H16a H -0.1307(2) 1.0116(2) 0.25427(17) 0.0193(7) Uiso 1.000000 R
H16b H -0.1201(2) 0.9174(2) 0.32202(17) 0.0193(7) Uiso 1.000000 R
H17a H -0.2366(2) 0.9154(2) 0.22877(17) 0.0210(7) Uiso 1.000000 R
H17b H -0.1583(2) 0.9258(2) 0.16090(17) 0.0210(7) Uiso 1.000000 R
H18a H -0.1405(2) 0.7583(2) 0.28485(17) 0.0206(7) Uiso 1.000000 R
H18b H -0.1649(2) 0.7619(2) 0.19667(17) 0.0206(7) Uiso 1.000000 R
H19a H 0.0063(2) 0.6844(2) 0.22538(17) 0.0193(7) Uiso 1.000000 R
H19b H -0.0045(2) 0.7791(2) 0.15832(17) 0.0193(7) Uiso 1.000000 R
H20a H 0.0359(2) 0.76884(19) 0.31949(16) 0.0172(7) Uiso 1.000000 R
H20b H 0.1132(2) 0.78005(19) 0.25081(16) 0.0172(7) Uiso 1.000000 R
H21 H 0.0115(2) 0.93353(19) 0.19280(16) 0.0158(7) Uiso 1.000000 R
H23a H 0.3003(2) 1.0657(2) 0.3133(11) 0.0275(9) Uiso 1.000000 GR
H23b H 0.2178(10) 1.1477(9) 0.2610(5) 0.0275(9) Uiso 1.000000 GR
H23c H 0.2178(10) 1.1373(10) 0.3528(7) 0.0275(9) Uiso 1.000000 GR
H30a H 0.2214(2) 0.7330(2) 0.43553(16) 0.0187(7) Uiso 1.000000 R
H30b H 0.2846(2) 0.7279(2) 0.35801(16) 0.0187(7) Uiso 1.000000 R
H31a H 0.4297(2) 0.7211(2) 0.42495(18) 0.0245(8) Uiso 1.000000 R
H31b H 0.3471(2) 0.8145(2) 0.43696(18) 0.0245(8) Uiso 1.000000 R
H32a H 0.4270(2) 0.7285(2) 0.55828(18) 0.0293(9) Uiso 1.000000 R
H32b H 0.3121(2) 0.7331(2) 0.56270(18) 0.0293(9) Uiso 1.000000 R
H33a H 0.4652(2) 0.5677(2) 0.54044(17) 0.0261(8) Uiso 1.000000 R
H33b H 0.4012(2) 0.5734(2) 0.61724(17) 0.0261(8) Uiso 1.000000 R
H34a H 0.3436(2) 0.4833(2) 0.53763(16) 0.0227(8) Uiso 1.000000 R
H34b H 0.2580(2) 0.5742(2) 0.55108(16) 0.0227(8) Uiso 1.000000 R
H35 H 0.3799(2) 0.5710(2) 0.41516(16) 0.0169(7) Uiso 1.000000 R
H37a H 0.1563(15) 0.4395(3) 0.2286(3) 0.0274(9) Uiso 1.000000 GR
H37b H 0.2399(4) 0.3576(9) 0.2799(10) 0.0274(9) Uiso 1.000000 GR
H37c H 0.1269(11) 0.3689(11) 0.3028(7) 0.0274(9) Uiso 1.000000 GR
H44a H 0.4114(2) 0.4930(2) 0.33472(15) 0.0160(7) Uiso 1.000000 R
H44b H 0.3938(2) 0.3877(2) 0.35105(15) 0.0160(7) Uiso 1.000000 R
H45a H 0.4668(2) 0.19662(19) 0.18057(16) 0.0175(7) Uiso 1.000000 R
H45b H 0.3923(2) 0.20736(19) 0.25140(16) 0.0175(7) Uiso 1.000000 R
H46a H 0.5171(2) 0.1083(2) 0.34108(17) 0.0234(8) Uiso 1.000000 R
H46b H 0.5076(2) 0.0504(2) 0.27615(17) 0.0234(8) Uiso 1.000000 R
H47a H 0.6774(2) 0.0376(2) 0.30086(17) 0.0224(8) Uiso 1.000000 R
H47b H 0.6492(2) 0.0879(2) 0.21243(17) 0.0224(8) Uiso 1.000000 R
H48a H 0.6661(2) 0.1891(2) 0.33200(18) 0.0242(8) Uiso 1.000000 R
H48b H 0.7406(2) 0.1778(2) 0.26147(18) 0.0242(8) Uiso 1.000000 R
H49a H 0.6265(2) 0.3362(2) 0.23794(18) 0.0221(8) Uiso 1.000000 R
H49b H 0.6169(2) 0.2801(2) 0.17157(18) 0.0221(8) Uiso 1.000000 R
H50 H 0.4902(2) 0.28909(19) 0.30427(16) 0.0172(7) Uiso 1.000000 R
H52a H 0.1999(2) 0.6275(5) 0.1872(11) 0.0257(9) Uiso 1.000000 GR
H52b H 0.2866(10) 0.6410(6) 0.2355(6) 0.0257(9) Uiso 1.000000 GR
H52c H 0.2820(11) 0.6763(3) 0.1434(6) 0.0257(9) Uiso 1.000000 GR

loop_
_atom_site_aniso_label
_atom_site_aniso_U_11
_atom_site_aniso_U_22
_atom_site_aniso_U_33
_atom_site_aniso_U_12
_atom_site_aniso_U_13
_atom_site_aniso_U_23
S1 0.0155(4) 0.0176(4) 0.0173(4) -0.0054(3) 0.0024(3) -0.0071(3)
S2 0.0140(4) 0.0156(4) 0.0156(3) -0.0041(3) 0.0010(3) -0.0015(3)
S3 0.0163(4) 0.0162(4) 0.0146(3) -0.0055(3) 0.0004(3) -0.0023(3)
S4 0.0227(4) 0.0171(4) 0.0157(4) -0.0026(3) 0.0017(3) -0.0032(3)
F1 0.0394(13) 0.0293(11) 0.0485(12) -0.0183(9) -0.0017(10) -0.0190(9)
F2 0.0379(13) 0.0423(12) 0.0289(11) -0.0144(10) -0.0170(9) 0.0054(9)
F3 0.0241(11) 0.0444(12) 0.0353(11) -0.0153(9) 0.0117(9) -0.0090(9)
F4 0.0447(14) 0.0383(12) 0.0359(12) -0.0027(10) -0.0250(10) -0.0034(9)
F5 0.0446(14) 0.0148(10) 0.0419(12) -0.0049(9) -0.0090(10) 0.0016(8)
F6 0.0190(11) 0.0382(12) 0.0539(13) -0.0011(9) 0.0052(9) -0.0163(10)
F7 0.0566(19) 0.0644(18) 0.134(3) 0.0257(14) -0.0701(18) -0.0479(18)
F8 0.0484(14) 0.0401(13) 0.0479(13) -0.0271(11) -0.0074(10) -0.0132(10)
F9 0.151(3) 0.0612(17) 0.0176(11) -0.0540(18) -0.0126(14) -0.0043(10)
F10 0.120(3) 0.0501(15) 0.0221(11) -0.0369(16) -0.0075(13) 0.0062(10)
F11 0.0508(18) 0.0590(17) 0.122(2) -0.0295(14) -0.0567(17) 0.0249(15)
F12 0.0463(14) 0.0180(11) 0.0586(14) -0.0028(9) -0.0157(11) 0.0042(9)
O1 0.0286(14) 0.0372(14) 0.0237(12) -0.0149(11) 0.0149(10) -0.0143(10)
O2 0.0281(13) 0.0200(12) 0.0234(11) 0.0016(9) -0.0048(10) -0.0038(9)
O3 0.0253(13) 0.0170(11) 0.0248(11) -0.0077(9) 0.0017(9) -0.0070(9)
O4 0.0279(13) 0.0281(12) 0.0187(11) -0.0155(10) -0.0020(9) -0.0023(9)
O5 0.0239(13) 0.0161(11) 0.0239(11) -0.0077(9) -0.0002(9) -0.0023(9)
O6 0.0257(13) 0.0293(13) 0.0274(12) -0.0087(10) 0.0144(10) -0.0064(10)
O7 0.0182(12) 0.0191(12) 0.0407(14) -0.0027(9) 0.0061(10) -0.0031(10)
O8 0.0387(15) 0.0164(11) 0.0242(11) -0.0134(10) 0.0033(10) -0.0008(9)
O9 0.0285(13) 0.0305(13) 0.0204(11) -0.0131(10) 0.0081(9) -0.0075(9)
O10 0.0478(17) 0.0272(13) 0.0266(13) -0.0045(12) 0.0191(12) -0.0031(10)
O11 0.0218(13) 0.0323(14) 0.0437(14) -0.0041(10) -0.0020(11) -0.0176(11)
O12 0.0476(16) 0.0190(12) 0.0263(12) -0.0092(11) 0.0032(11) -0.0062(9)
N1 0.0144(13) 0.0152(12) 0.0109(11) -0.0052(10) 0.0020(9) -0.0046(9)
N2 0.0129(13) 0.0139(12) 0.0138(11) -0.0031(10) 0.0012(9) -0.0035(9)
N3 0.0143(13) 0.0112(12) 0.0109(11) -0.0030(9) -0.0007(9) -0.0010(9)
N4 0.0147(13) 0.0149(12) 0.0134(11) -0.0036(10) -0.0006(10) -0.0025(9)
N5 0.0138(13) 0.0112(12) 0.0086(11) -0.0018(9) 0.0003(9) -0.0006(9)
N6 0.0143(13) 0.0157(12) 0.0117(11) -0.0064(10) 0.0027(9) -0.0031(9)
N7 0.0121(12) 0.0096(12) 0.0121(11) -0.0019(9) 0.0018(9) -0.0030(9)
N8 0.0129(13) 0.0110(12) 0.0140(11) -0.0013(9) 0.0019(9) -0.0028(9)
C1 0.0246(17) 0.0185(16) 0.0141(14) -0.0101(13) -0.0028(12) -0.0015(12)
C2 0.0243(18) 0.0237(17) 0.0153(15) -0.0092(13) -0.0041(13) 0.0012(12)
C3 0.0197(17) 0.0177(16) 0.0205(15) -0.0054(13) 0.0010(13) 0.0012(12)
C4 0.0177(16) 0.0138(15) 0.0203(15) -0.0023(12) 0.0046(12) -0.0030(12)
C5 0.0186(16) 0.0147(15) 0.0117(13) -0.0056(12) 0.0019(11) -0.0021(11)
C6 0.0152(15) 0.0144(14) 0.0138(14) -0.0053(12) -0.0001(11) 0.0001(11)
C7 0.0159(15) 0.0131(14) 0.0090(13) -0.0046(11) -0.0003(11) -0.0033(10)
C8 0.0218(17) 0.0127(15) 0.0191(15) -0.0025(12) 0.0006(12) 0.0001(12)
C9 0.0128(15) 0.0158(15) 0.0150(14) -0.0037(12) 0.0017(11) -0.0073(11)
C10 0.0200(16) 0.0168(15) 0.0155(14) -0.0089(12) 0.0042(12) -0.0061(11)
C11 0.0197(17) 0.0273(18) 0.0213(16) -0.0111(14) 0.0100(13) -0.0146(13)
C12 0.0120(16) 0.0288(18) 0.0263(16) -0.0051(13) 0.0033(12) -0.0172(14)
C13 0.0184(16) 0.0237(17) 0.0172(15) -0.0048(13) 0.0020(12) -0.0113(12)
C14 0.0151(15) 0.0168(15) 0.0147(14) -0.0053(12) 0.0021(11) -0.0082(11)
C15 0.0136(15) 0.0162(15) 0.0131(13) -0.0043(12) 0.0023(11) -0.0011(11)
C16 0.0155(16) 0.0126(15) 0.0193(15) -0.0032(12) 0.0010(12) -0.0020(11)
C17 0.0118(15) 0.0174(15) 0.0230(15) -0.0022(12) -0.0023(12) -0.0050(12)
C18 0.0204(16) 0.0161(15) 0.0170(14) -0.0089(12) 0.0014(12) -0.0027(11)
C19 0.0195(16) 0.0104(14) 0.0190(15) -0.0049(12) -0.0002(12) -0.0034(11)
C20 0.0122(15) 0.0133(14) 0.0170(14) -0.0020(11) 0.0023(11) -0.0040(11)
C21 0.0145(15) 0.0145(14) 0.0120(13) -0.0067(11) 0.0008(11) -0.0024(11)
C22 0.0131(15) 0.0095(13) 0.0123(13) -0.0027(11) -0.0019(11) -0.0014(10)
C23 0.0215(17) 0.0163(15) 0.0201(15) -0.0079(13) -0.0002(12) -0.0061(12)
C24 0.0157(15) 0.0120(14) 0.0120(13) -0.0004(11) 0.0015(11) -0.0022(11)
C25 0.0204(16) 0.0115(14) 0.0164(14) -0.0005(12) 0.0038(12) -0.0022(11)
C26 0.0238(17) 0.0135(15) 0.0130(14) 0.0002(12) 0.0078(12) -0.0012(11)
C27 0.0253(18) 0.0170(15) 0.0120(14) 0.0027(13) -0.0000(12) -0.0035(11)
C28 0.0175(16) 0.0169(15) 0.0167(14) -0.0006(12) -0.0007(12) -0.0044(12)
C29 0.0141(15) 0.0133(14) 0.0124(13) 0.0009(11) 0.0016(11) -0.0014(11)
C30 0.0174(16) 0.0148(15) 0.0152(14) -0.0033(12) 0.0001(12) -0.0052(11)
C31 0.0192(17) 0.0179(16) 0.0270(16) -0.0061(13) 0.0014(13) -0.0095(13)
C32 0.0240(18) 0.0291(18) 0.0247(16) -0.0064(14) -0.0042(13) -0.0149(14)
C33 0.0231(18) 0.0239(17) 0.0175(15) -0.0012(13) -0.0057(13) -0.0072(12)
C34 0.0215(17) 0.0188(16) 0.0150(14) -0.0027(13) -0.0004(12) -0.0033(12)
C35 0.0134(15) 0.0151(15) 0.0155(14) -0.0034(11) 0.0012(11) -0.0076(11)
C36 0.0133(15) 0.0109(14) 0.0103(13) -0.0025(11) 0.0012(11) -0.0009(10)
C37 0.0206(17) 0.0200(16) 0.0179(15) -0.0081(13) 0.0005(12) -0.0083(12)
C38 0.0136(15) 0.0103(14) 0.0131(13) -0.0024(11) 0.0013(11) 0.0030(10)
C39 0.0219(17) 0.0101(14) 0.0150(14) -0.0021(12) 0.0047(12) 0.0003(11)
C40 0.0211(17) 0.0117(15) 0.0179(15) 0.0010(12) 0.0084(12) 0.0030(11)
C41 0.0160(16) 0.0163(15) 0.0216(15) -0.0027(12) 0.0039(12) 0.0047(12)
C42 0.0175(16) 0.0186(16) 0.0173(15) -0.0064(12) 0.0016(12) 0.0011(12)
C43 0.0147(15) 0.0138(15) 0.0135(13) -0.0024(11) 0.0025(11) 0.0001(11)
C44 0.0135(15) 0.0142(14) 0.0122(13) -0.0016(11) 0.0007(11) -0.0047(11)
C45 0.0147(15) 0.0137(14) 0.0158(14) -0.0042(12) 0.0018(11) -0.0035(11)
C46 0.0258(18) 0.0135(15) 0.0195(15) -0.0052(13) 0.0030(13) -0.0044(12)
C47 0.0201(17) 0.0133(15) 0.0201(15) 0.0013(12) 0.0006(12) -0.0048(12)
C48 0.0165(16) 0.0176(16) 0.0243(16) 0.0019(12) -0.0034(13) -0.0069(12)
C49 0.0120(15) 0.0180(16) 0.0276(16) -0.0040(12) 0.0014(12) -0.0100(13)
C50 0.0162(15) 0.0125(14) 0.0137(14) -0.0006(11) 0.0002(11) -0.0052(11)
C51 0.0127(14) 0.0107(14) 0.0133(13) -0.0043(11) 0.0009(11) -0.0043(11)
C52 0.0174(16) 0.0123(15) 0.0188(15) 0.0004(12) 0.0022(12) -0.0029(11)
C53 0.0150(15) 0.0153(14) 0.0107(13) -0.0096(12) 0.0001(11) -0.0033(11)
C54 0.0154(15) 0.0141(15) 0.0180(14) -0.0076(12) 0.0043(12) -0.0065(11)
C55 0.0212(16) 0.0216(16) 0.0140(14) -0.0137(13) 0.0053(12) -0.0081(12)
C56 0.0220(17) 0.0231(16) 0.0137(14) -0.0135(13) -0.0003(12) 0.0000(12)
C57 0.0166(16) 0.0153(15) 0.0155(14) -0.0051(12) -0.0009(12) 0.0014(11)
C58 0.0152(15) 0.0157(15) 0.0122(13) -0.0072(12) 0.0035(11) -0.0055(11)
C59 0.0241(18) 0.0207(16) 0.0178(15) -0.0089(13) -0.0004(13) -0.0018(12)
C60 0.0245(18) 0.0195(17) 0.0268(17) -0.0044(13) -0.0055(14) -0.0068(13)
C61 0.043(2) 0.0264(19) 0.0300(19) -0.0074(16) -0.0145(16) -0.0074(15)
C62 0.036(2) 0.0262(19) 0.039(2) -0.0186(16) -0.0145(17) 0.0053(15)

loop_
_atom_type_symbol
_atom_type_scat_dispersion_real
_atom_type_scat_dispersion_imag
_atom_type_scat_source
_atom_type_scat_dispersion_source
C 0.00347 0.00161 'International Tables Volume C Table 6.1.1.4 (pp. 500-502)' 'Henke, Gullikson and Davis, At. Data and Nucl. Data Tables, 1993, 54, 2'
F 0.01794 0.01033 'International Tables Volume C Table 6.1.1.4 (pp. 500-502)' 'Henke, Gullikson and Davis, At. Data and Nucl. Data Tables, 1993, 54, 2'
H 0.00000 0.00000 'International Tables Volume C Table 6.1.1.4 (pp. 500-502)' 'Henke, Gullikson and Davis, At. Data and Nucl. Data Tables, 1993, 54, 2'
O 0.01158 0.00611 'International Tables Volume C Table 6.1.1.4 (pp. 500-502)' 'Henke, Gullikson and Davis, At. Data and Nucl. Data Tables, 1993, 54, 2'
N 0.00653 0.00323 'International Tables Volume C Table 6.1.1.4 (pp. 500-502)' 'Henke, Gullikson and Davis, At. Data and Nucl. Data Tables, 1993, 54, 2'
S 0.12424 0.12443 'International Tables Volume C Table 6.1.1.4 (pp. 500-502)' 'Henke, Gullikson and Davis, At. Data and Nucl. Data Tables, 1993, 54, 2'

loop_
_geom_angle_atom_site_label_1
_geom_angle_atom_site_label_2
_geom_angle_atom_site_label_3
_geom_angle
O2 S1 O1 114.58(14)
O3 S1 O1 113.98(13)
O3 S1 O2 115.26(12)
C59 S1 O1 104.44(13)
C59 S1 O2 102.44(14)
C59 S1 O3 104.10(14)
O5 S2 O4 115.68(12)
O6 S2 O4 114.12(13)
O6 S2 O5 114.39(12)
C60 S2 O4 102.54(13)
C60 S2 O5 104.57(14)
C60 S2 O6 103.33(14)
O8 S3 O7 115.98(14)
O9 S3 O7 114.20(14)
O9 S3 O8 114.59(12)
C61 S3 O7 102.19(15)
C61 S3 O8 104.65(15)
C61 S3 O9 102.84(15)
O11 S4 O10 114.06(15)
O12 S4 O10 114.28(14)
O12 S4 O11 115.45(14)
C62 S4 O10 104.30(17)
C62 S4 O11 102.00(15)
C62 S4 O12 104.70(15)
C7 N1 C6 126.3(2)
C9 N1 C6 125.4(2)
C9 N1 C7 108.2(2)
C8 N2 C7 127.4(2)
C14 N2 C7 108.9(2)
C14 N2 C8 123.6(2)
C22 N3 C21 126.2(2)
C24 N3 C21 125.6(2)
C24 N3 C22 108.3(2)
C23 N4 C22 127.9(2)
C29 N4 C22 108.4(2)
C29 N4 C23 123.6(2)
C36 N5 C35 126.2(2)
C38 N5 C35 125.9(2)
C38 N5 C36 107.9(2)
C37 N6 C36 127.8(2)
C43 N6 C36 108.7(2)
C43 N6 C37 123.4(2)
C51 N7 C50 126.4(2)
C53 N7 C50 125.6(2)
C53 N7 C51 107.9(2)
C52 N8 C51 127.6(2)
C58 N8 C51 108.7(2)
C58 N8 C52 123.6(2)
C6 C1 C2 109.6(2)
C3 C2 C1 111.5(2)
C4 C3 C2 110.9(2)
C5 C4 C3 111.2(2)
C6 C5 C4 109.4(2)
C1 C6 N1 111.9(2)
C5 C6 N1 110.3(2)
C5 C6 C1 112.5(2)
N2 C7 N1 109.6(2)
C15 C7 N1 124.8(2)
C15 C7 N2 125.5(2)
C10 C9 N1 132.6(3)
C14 C9 N1 106.7(2)
C14 C9 C10 120.7(3)
C11 C10 C9 116.9(3)
C12 C11 C10 121.6(3)
C13 C12 C11 121.6(3)
C14 C13 C12 116.6(3)
C9 C14 N2 106.5(2)
C13 C14 N2 131.0(3)
C13 C14 C9 122.4(3)
C22 C15 C7 115.1(2)
C21 C16 C17 108.7(2)
C18 C17 C16 111.3(2)
C19 C18 C17 111.2(2)
C20 C19 C18 110.4(2)
C21 C20 C19 109.5(2)
C16 C21 N3 112.0(2)
C20 C21 N3 110.4(2)
C20 C21 C16 112.8(2)
N4 C22 N3 109.9(2)
C15 C22 N3 125.0(2)
C15 C22 N4 125.1(2)
C25 C24 N3 132.7(3)
C29 C24 N3 106.7(2)
C29 C24 C25 120.6(3)
C26 C25 C24 116.6(3)
C27 C26 C25 122.3(3)
C28 C27 C26 121.6(3)
C29 C28 C27 115.9(3)
C24 C29 N4 106.7(2)
C28 C29 N4 130.3(3)
C28 C29 C24 123.0(3)
C35 C30 C31 109.2(2)
C32 C31 C30 111.0(2)
C33 C32 C31 111.3(2)
C34 C33 C32 111.9(2)
C35 C34 C33 109.0(2)
C30 C35 N5 111.4(2)
C34 C35 N5 110.9(2)
C34 C35 C30 113.1(2)
N6 C36 N5 109.9(2)
C44 C36 N5 125.1(2)
C44 C36 N6 125.0(2)
C39 C38 N5 132.6(3)
C43 C38 N5 106.9(2)
C43 C38 C39 120.5(3)
C40 C39 C38 116.7(3)
C41 C40 C39 122.5(3)
C42 C41 C40 120.8(3)
C43 C42 C41 116.7(3)
C38 C43 N6 106.5(2)
C42 C43 N6 130.8(3)
C42 C43 C38 122.7(3)
C51 C44 C36 115.6(2)
C50 C45 C46 109.0(2)
C47 C46 C45 111.5(2)
C48 C47 C46 111.2(2)
C49 C48 C47 111.7(2)
C50 C49 C48 108.9(2)
C45 C50 N7 111.2(2)
C49 C50 N7 111.2(2)
C49 C50 C45 112.8(2)
N8 C51 N7 109.7(2)
C44 C51 N7 125.2(2)
C44 C51 N8 125.2(2)
C54 C53 N7 132.1(3)
C58 C53 N7 107.3(2)
C58 C53 C54 120.6(2)
C55 C54 C53 116.6(3)
C56 C55 C54 122.1(3)
C57 C56 C55 121.8(3)
C58 C57 C56 115.3(3)
C53 C58 N8 106.4(2)
C57 C58 N8 130.0(3)
C57 C58 C53 123.6(2)
F1 C59 S1 111.2(2)
F2 C59 S1 112.5(2)
F2 C59 F1 108.0(2)
F3 C59 S1 110.59(19)
F3 C59 F1 107.4(2)
F3 C59 F2 106.9(3)
F4 C60 S2 112.5(2)
F5 C60 S2 110.4(2)
F5 C60 F4 108.2(3)
F6 C60 S2 110.6(2)
F6 C60 F4 107.6(3)
F6 C60 F5 107.3(2)
F7 C61 S3 111.7(2)
F8 C61 S3 111.5(2)
F8 C61 F7 107.1(3)
F9 C61 S3 111.8(3)
F9 C61 F7 107.4(3)
F9 C61 F8 107.0(3)
F10 C62 S4 110.9(3)
F11 C62 S4 111.9(2)
F11 C62 F10 107.7(3)
F12 C62 S4 111.1(2)
F12 C62 F10 107.6(3)
F12 C62 F11 107.3(3)

loop_
_geom_bond_atom_site_label_1
_geom_bond_atom_site_label_2
_geom_bond_distance
S1 O1 1.442(2)
S1 O2 1.440(2)
S1 O3 1.437(2)
S1 C59 1.815(3)
S2 O4 1.439(2)
S2 O5 1.438(2)
S2 O6 1.444(2)
S2 C60 1.816(3)
S3 O7 1.435(2)
S3 O8 1.436(2)
S3 O9 1.439(2)
S3 C61 1.815(3)
S4 O10 1.435(2)
S4 O11 1.440(2)
S4 O12 1.434(2)
S4 C62 1.813(4)
F1 C59 1.335(3)
F2 C59 1.328(4)
F3 C59 1.336(3)
F4 C60 1.325(3)
F5 C60 1.341(3)
F6 C60 1.339(4)
F7 C61 1.331(4)
F8 C61 1.329(4)
F9 C61 1.323(4)
F10 C62 1.333(4)
F11 C62 1.323(4)
F12 C62 1.337(4)
N1 C6 1.486(4)
N1 C7 1.342(3)
N1 C9 1.399(4)
N2 C7 1.336(4)
N2 C8 1.469(4)
N2 C14 1.391(4)
N3 C21 1.494(3)
N3 C22 1.335(3)
N3 C24 1.400(3)
N4 C22 1.341(3)
N4 C23 1.469(3)
N4 C29 1.394(4)
N5 C35 1.485(3)
N5 C36 1.344(3)
N5 C38 1.400(4)
N6 C36 1.332(3)
N6 C37 1.470(3)
N6 C43 1.397(4)
N7 C50 1.486(4)
N7 C51 1.339(3)
N7 C53 1.400(3)
N8 C51 1.336(4)
N8 C52 1.473(3)
N8 C58 1.397(3)
C1 C2 1.525(4)
C1 C6 1.526(4)
C2 C3 1.527(4)
C3 C4 1.519(4)
C4 C5 1.521(4)
C5 C6 1.527(4)
C7 C15 1.494(4)
C9 C10 1.399(4)
C9 C14 1.390(4)
C10 C11 1.378(4)
C11 C12 1.406(4)
C12 C13 1.373(4)
C13 C14 1.387(4)
C15 C22 1.494(4)
C16 C17 1.525(4)
C16 C21 1.519(4)
C17 C18 1.520(4)
C18 C19 1.523(4)
C19 C20 1.528(4)
C20 C21 1.522(4)
C24 C25 1.396(4)
C24 C29 1.388(4)
C25 C26 1.383(4)
C26 C27 1.389(4)
C27 C28 1.389(4)
C28 C29 1.387(4)
C30 C31 1.517(4)
C30 C35 1.525(4)
C31 C32 1.524(4)
C32 C33 1.522(4)
C33 C34 1.521(4)
C34 C35 1.530(4)
C36 C44 1.487(4)
C38 C39 1.395(4)
C38 C43 1.387(4)
C39 C40 1.379(4)
C40 C41 1.394(4)
C41 C42 1.386(4)
C42 C43 1.383(4)
C44 C51 1.492(4)
C45 C46 1.523(4)
C45 C50 1.527(4)
C46 C47 1.518(4)
C47 C48 1.522(4)
C48 C49 1.528(4)
C49 C50 1.524(4)
C53 C54 1.401(4)
C53 C58 1.375(4)
C54 C55 1.376(4)
C55 C56 1.401(4)
C56 C57 1.382(4)
C57 C58 1.396(4)
